data_7124357
loop_
_publ_author_name
'Mondal, Mukulesh'
'Panda, Manashi'
'Davis, Nicholas'
'McKee, Vickie'
'Kerrigan, Nessan Joseph'

_publ_section_title
;
 Asymmetric Synthesis of Cyclopentanones through Dual Lewis Acid-Catalysed
 [3 + 2]-Cycloaddition of Donor-Acceptor Cyclopropanes with Ketenes
;
_journal_name_full 'Chemical Communications'
_journal_paper_doi 10.1039/C9CC07477E
_journal_year 2019
_chemical_absolute_configuration ad
_chemical_formula_moiety 'C23 H24 O5'
_chemical_formula_sum 'C23 H24 O5'
_chemical_formula_weight 380.42
_space_group_crystal_system orthorhombic
_space_group_IT_number 19
_space_group_name_Hall 'P 2ac 2ab'
_space_group_name_H-M_alt 'P 21 21 21'
_symmetry_space_group_name_Hall 'P 2ac 2ab'
_symmetry_space_group_name_H-M 'P 21 21 21'
_atom_sites_solution_hydrogens geom
_atom_sites_solution_primary dual
_atom_sites_solution_secondary difmap
_audit_creation_date 2019-01-31
_audit_creation_method
;
Olex2 1.2
(compiled 2018.05.29 svn.r3508 for OlexSys, GUI svn.r5506)
;
_audit_update_record
;
2019-02-05 deposited with the CCDC.    2019-10-21 downloaded from the CCDC.
;
_cell_angle_alpha 90
_cell_angle_beta 90
_cell_angle_gamma 90
_cell_formula_units_Z 4
_cell_length_a 6.80413(3)
_cell_length_b 12.83725(7)
_cell_length_c 22.67679(12)
_cell_measurement_reflns_used 30382
_cell_measurement_temperature 100.01(10)
_cell_measurement_theta_max 74.5360
_cell_measurement_theta_min 5.1880
_cell_volume 1980.734(17)
_computing_cell_refinement 'CrysAlisPro 1.171.40.21a (Rigaku OD, 2018)'
_computing_data_collection 'CrysAlisPro 1.171.40.21a (Rigaku OD, 2018)'
_computing_data_reduction 'CrysAlisPro 1.171.40.21a (Rigaku OD, 2018)'
_computing_molecular_graphics 'Mercury (Macrae at al., 2008)'
_computing_publication_material 'Olex2 (Dolomanov et al. 2009), PublCIF (Westrip, 2010)'
_computing_structure_refinement 'SHELXL-2018/3 (Sheldrick, 2015a)'
_computing_structure_solution 'SHELXT (Sheldrick 2015)'
_diffrn_ambient_environment N~2~
_diffrn_ambient_temperature 100.01(10)
_diffrn_detector 'CCD plate'
_diffrn_detector_area_resol_mean 5.2923
_diffrn_detector_type AtlasS2
_diffrn_measured_fraction_theta_full 1.000
_diffrn_measured_fraction_theta_max 0.996
_diffrn_measurement_details
;
List of Runs (angles in degrees, time in seconds):

  # Type    Start    End  Width  t~exp~   \w     \q     \k     \f   Frames
#--------------------------------------------------------------------------
  1  \w     32.00  96.00   1.00    0.50    --   48.91-125.00 -30.00   64
  2  \w     33.00 115.00   1.00    0.50    --   48.91  38.00 120.00   82
  3  \w    -55.00 -30.00   1.00    0.50    --  -49.16 -57.00-150.00   25
  4  \w    -65.00 -22.00   1.00    0.50    --  -49.16 -77.00-150.00   43
  5  \w    -50.00 -23.00   1.00    0.50    --  -49.16 -77.00  30.00   27
  6  \w    -78.00 -22.00   1.00    0.50    --  -49.16 -77.00 150.00   56
  7  \w    -57.00 -22.00   1.00    0.50    --  -49.16 -77.00  90.00   35
  8  \w    -48.00 -22.00   1.00    0.50    --  -49.16 -77.00 -30.00   26
  9  \w    -55.00 -28.00   1.00    0.50    --  -49.16 -57.00   0.00   27
 10  \w    -70.00  19.00   1.00    0.50    --  -49.16  57.00 120.00   89
 11  \w   -104.00 -29.00   1.00    0.50    --  -49.16 -19.00   0.00   75
 12  \w   -117.00 -85.00   1.00    0.50    --  -49.16 -77.00 150.00   32
 13  \w    -48.00 -22.00   1.00    0.50    --  -49.16 -77.00 -90.00   26
 14  \w   -110.00 -35.00   1.00    0.50    --  -49.16 -38.00 -60.00   75
 15  \w   -147.00-121.00   1.00    1.06    --  -82.50 -74.00 160.00   26
 16  \w    -87.00 -58.00   1.00    1.06    --  -82.50 -68.00  20.96   29
 17  \w    -95.00 -55.00   1.00    1.06    --  -82.50 -77.00-180.00   40
 18  \w    -82.00 -56.00   1.00    1.06    --  -82.50 -76.00  52.90   26
 19  \w    -82.00 -55.00   1.00    1.06    --  -82.50 -77.00 120.00   27
 20  \w    -82.00 -56.00   1.00    1.06    --  -82.50 -74.00 160.00   26
 21  \w    -81.00 -55.00   1.00    1.06    --  -82.50 -78.00 150.38   26
 22  \w    -82.00 -55.00   1.00    1.06    --  -82.50 -77.00   0.00   27
 23  \w    -81.00 -55.00   1.00    1.06    --  -82.50 -77.00-150.00   26
 24  \w    -81.00 -55.00   1.00    1.06    --  -82.50 -77.00 -30.00   26
 25  \w    -79.00 -54.00   1.00    1.06    --  -82.50 -80.00  23.59   25
 26  \w    -87.00 -56.00   1.00    1.06    --  -82.50 -75.00  68.71   31
 27  \w    -82.00 -55.00   1.00    1.06    --  -82.50 -77.00 -90.00   27
 28  \w    -82.00 -55.00   1.00    1.06    --  -82.50 -77.00  90.00   27
 29  \w    -82.00 -55.00   1.00    1.06    --  -82.50 -79.00-103.47   27
 30  \w    -83.00 -57.00   1.00    1.06    --  -82.50 -76.00 134.06   26
 31  \w    -82.00 -57.00   1.00    1.06    --  -82.50 -70.00 -59.34   25
 32  \w   -112.00 -59.00   1.00    1.06    --  -82.50 -66.00-158.78   53
 33  \w    -83.00 -57.00   1.00    1.06    --  -82.50 -72.00 -75.95   26
 34  \w     74.00 155.00   1.00    1.06    --  100.40  77.00  90.00   81
 35  \w     74.00 160.00   1.00    1.06    --  100.40  77.00-150.00   86
 36  \w     76.00 159.00   1.00    1.06    --  100.40  77.00  30.00   83
 37  \w     73.00 121.00   1.00    1.06    --  100.40  77.00 -90.00   48
 38  \w     33.00  66.00   1.00    1.06    --  100.40 -61.00   0.00   33
 39  \w     37.00 108.00   1.00    1.06    --  100.40 -94.00  60.00   71
 40  \w     28.00  85.00   1.00    1.06    --  100.40 -94.00-120.00   57
 41  \w    107.00 154.00   1.00    1.06    --  100.40  77.00  60.00   47
 42  \w     75.00 102.00   1.00    1.06    --  100.40  77.00  60.00   27
 43  \w     74.00 149.00   1.00    1.06    --  100.40  77.00   0.00   75
 44  \w     75.00 153.00   1.00    1.06    --  100.40  77.00 -60.00   78
 45  \w     74.00 153.00   1.00    1.06    --  100.40  77.00-180.00   79
 46  \w     87.00 168.00   1.00    1.06    --  100.40  61.00 150.00   81
 47  \w     50.00 106.00   1.00    1.06    --  100.40 -94.00 150.00   56
 48  \w    121.00 167.00   1.00    1.06    --  100.40  62.00-106.25   46
 49  \w     36.00  66.00   1.00    1.06    --  100.40 -61.00-120.00   30
 50  \w     47.00 117.00   1.00    1.06    --  100.40-125.00 -30.00   70
 51  \w    129.00 168.00   1.00    1.06    --  100.40  77.00 120.00   39
 52  \w     38.00  64.00   1.00    1.06    --  100.40 -61.00  60.00   26
 53  \w     77.00 117.00   1.00    1.06    --  100.40  62.00-106.25   40
 54  \w     74.00 100.00   1.00    1.06    --  100.40  77.00 120.00   26
 55  \w     40.00  67.00   1.00    1.06    --  100.40 -61.00  90.00   27
 56  \w    126.00 160.00   1.00    1.06    --  100.40  77.00 -90.00   34
 57  \w     34.00 110.00   1.00    1.06    --  100.40 -94.00 -30.00   76
 58  \w     42.00  68.00   1.00    1.06    --  100.40 -61.00 150.00   26
 59  \w     76.00 151.00   1.00    1.06    --  100.40  77.00 -30.00   75
;
_diffrn_measurement_device 'four-circle diffractometer'
_diffrn_measurement_device_type 'XtaLAB Synergy, Dualflex, AtlasS2'
_diffrn_measurement_method '\w scans'
_diffrn_orient_matrix_type 'CrysAlisPro convention (1999,Acta A55,543-557)'
_diffrn_orient_matrix_UB_11 0.1824709000
_diffrn_orient_matrix_UB_12 0.0002966000
_diffrn_orient_matrix_UB_13 -0.0402215000
_diffrn_orient_matrix_UB_21 -0.0016613000
_diffrn_orient_matrix_UB_22 -0.1200057000
_diffrn_orient_matrix_UB_23 -0.0009728000
_diffrn_orient_matrix_UB_31 -0.1340005000
_diffrn_orient_matrix_UB_32 0.0018809000
_diffrn_orient_matrix_UB_33 -0.0547388000
_diffrn_radiation_monochromator mirror
_diffrn_radiation_probe x-ray
_diffrn_radiation_type CuK\a
_diffrn_radiation_wavelength 1.54184
_diffrn_reflns_av_R_equivalents 0.0274
_diffrn_reflns_av_unetI/netI 0.0113
_diffrn_reflns_Laue_measured_fraction_full 1.000
_diffrn_reflns_Laue_measured_fraction_max 0.996
_diffrn_reflns_limit_h_max 8
_diffrn_reflns_limit_h_min -8
_diffrn_reflns_limit_k_max 16
_diffrn_reflns_limit_k_min -16
_diffrn_reflns_limit_l_max 27
_diffrn_reflns_limit_l_min -28
_diffrn_reflns_number 43150
_diffrn_reflns_point_group_measured_fraction_full 1.000
_diffrn_reflns_point_group_measured_fraction_max 0.994
_diffrn_reflns_theta_full 67.684
_diffrn_reflns_theta_max 74.576
_diffrn_reflns_theta_min 3.899
_diffrn_source 'micro-focus sealed X-ray tube'
_diffrn_source_type 'PhotonJet (Cu) X-ray Source'
_exptl_absorpt_coefficient_mu 0.728
_exptl_absorpt_correction_T_max 1.000
_exptl_absorpt_correction_T_min 0.639
_exptl_absorpt_correction_type gaussian
_exptl_absorpt_process_details
;
CrysAlisPro 1.171.40.21a (Rigaku Oxford Diffraction, 2018)
Numerical absorption correction based on gaussian integration over
            a multifaceted crystal model
Empirical absorption correction using spherical harmonics,
 implemented in SCALE3 ABSPACK scaling algorithm.
;
_exptl_crystal_colour 'clear pale yellow'
_exptl_crystal_density_diffrn 1.276
_exptl_crystal_description irregular
_exptl_crystal_F_000 808
_exptl_crystal_size_max 0.273
_exptl_crystal_size_mid 0.163
_exptl_crystal_size_min 0.049
_refine_diff_density_max 0.155
_refine_diff_density_min -0.158
_refine_diff_density_rms 0.035
_refine_ls_abs_structure_details
;
 Flack x determined using 1663 quotients [(I+)-(I-)]/[(I+)+(I-)]
 (Parsons, Flack and Wagner, Acta Cryst. B69 (2013) 249-259).
;
_refine_ls_abs_structure_Flack 0.04(3)
_refine_ls_extinction_method none
_refine_ls_goodness_of_fit_ref 1.044
_refine_ls_hydrogen_treatment constr
_refine_ls_matrix_type full
_refine_ls_number_parameters 257
_refine_ls_number_reflns 4041
_refine_ls_number_restraints 0
_refine_ls_restrained_S_all 1.044
_refine_ls_R_factor_all 0.0253
_refine_ls_R_factor_gt 0.0246
_refine_ls_shift/su_max 0.000
_refine_ls_shift/su_mean 0.000
_refine_ls_structure_factor_coef Fsqd
_refine_ls_weighting_details 'w=1/[\s^2^(Fo^2^)+(0.0381P)^2^+0.3410P] where P=(Fo^2^+2Fc^2^)/3'
_refine_ls_weighting_scheme calc
_refine_ls_wR_factor_gt 0.0641
_refine_ls_wR_factor_ref 0.0648
_reflns_Friedel_coverage 0.728
_reflns_Friedel_fraction_full 1.000
_reflns_Friedel_fraction_max 0.991
_reflns_number_gt 3953
_reflns_number_total 4041
_reflns_threshold_expression 'I > 2\s(I)'
_cod_data_source_file c9cc07477e3.cif
_cod_data_source_block MM-XIV-9(exp_390)
_cod_original_cell_volume 1980.736(18)
_cod_database_code 7124357
_shelx_shelxl_version_number 2018/3
_chemical_oxdiff_formula 'C21 H23 O5'
_shelx_space_group_comment
;
The symmetry employed for this shelxl refinement is uniquely defined
by the following loop, which should always be used as a source of
symmetry information in preference to the above space-group names.
They are only intended as comments.
;
_reflns_odcompleteness_completeness 99.95
_reflns_odcompleteness_iscentric 1
_reflns_odcompleteness_theta 66.97
_olex2_refinement_description
;
1. Fixed Uiso
 At 1.2 times of:
  All C(H) groups, All C(H,H) groups
 At 1.5 times of:
  All C(H,H,H) groups
2.a Ternary CH refined with riding coordinates:
 C8(H8)
2.b Secondary CH2 refined with riding coordinates:
 C7(H7A,H7B)
2.c Aromatic/amide H refined with riding coordinates:
 C10(H10), C11(H11), C12(H12), C13(H13), C14(H14), C18(H18), C19(H19),
 C22(H22), C23(H23)
2.d Idealised Me refined as rotating group:
 C4(H4A,H4B,H4C), C6(H6A,H6B,H6C), C16(H16A,H16B,H16C), C21(H21A,H21B,H21C)
;
_olex2_submission_special_instructions 'No special instructions were received'
_oxdiff_exptl_absorpt_empirical_details
;
Empirical correction (ABSPACK) includes:
- Absorption correction using spherical harmonics
- Frame scaling
- Detector area scaling
;
_oxdiff_exptl_absorpt_empirical_full_max 1.106
_oxdiff_exptl_absorpt_empirical_full_min 0.925

loop_
_space_group_symop_operation_xyz
'x, y, z'
'-x+1/2, -y, z+1/2'
'-x, y+1/2, -z+1/2'
'x+1/2, -y+1/2, -z'

loop_
_atom_site_label
_atom_site_type_symbol
_atom_site_fract_x
_atom_site_fract_y
_atom_site_fract_z
_atom_site_U_iso_or_equiv
_atom_site_adp_type
_atom_site_occupancy
_atom_site_site_symmetry_order
_atom_site_calc_flag
_atom_site_refinement_flags_posn
O1 O 0.85492(16) 0.50301(9) 0.26077(5) 0.0247(2) Uani 1 1 d .
O2 O 0.45384(18) 0.41265(8) 0.21371(5) 0.0264(3) Uani 1 1 d .
O3 O 0.30341(16) 0.54152(8) 0.16462(5) 0.0242(2) Uani 1 1 d .
O4 O 0.71541(17) 0.61064(8) 0.13563(4) 0.0244(2) Uani 1 1 d .
O5 O 0.74532(16) 0.73625(8) 0.20453(4) 0.0214(2) Uani 1 1 d .
C1 C 0.7045(2) 0.54529(11) 0.27502(6) 0.0169(3) Uani 1 1 d .
C2 C 0.5542(2) 0.59149(11) 0.22992(6) 0.0151(3) Uani 1 1 d .
C3 C 0.4361(2) 0.50332(11) 0.20190(6) 0.0174(3) Uani 1 1 d .
C4 C 0.1709(3) 0.46641(13) 0.13806(8) 0.0279(3) Uani 1 1 d .
H4A H 0.080806 0.502406 0.111192 0.042 Uiso 1 1 calc GR
H4B H 0.095214 0.431433 0.169048 0.042 Uiso 1 1 calc GR
H4C H 0.247100 0.414658 0.116009 0.042 Uiso 1 1 calc GR
C5 C 0.6763(2) 0.64638(11) 0.18318(6) 0.0173(3) Uani 1 1 d .
C6 C 0.8849(3) 0.79101(14) 0.16776(8) 0.0323(4) Uani 1 1 d .
H6A H 0.988966 0.742963 0.155406 0.049 Uiso 1 1 calc GR
H6B H 0.942736 0.848728 0.190092 0.049 Uiso 1 1 calc GR
H6C H 0.817543 0.818455 0.132859 0.049 Uiso 1 1 calc GR
C7 C 0.4161(2) 0.65795(11) 0.26891(6) 0.0154(3) Uani 1 1 d .
H7A H 0.467735 0.729526 0.273843 0.019 Uiso 1 1 calc R
H7B H 0.282320 0.661535 0.251869 0.019 Uiso 1 1 calc R
C8 C 0.41582(19) 0.59858(10) 0.32800(6) 0.0142(3) Uani 1 1 d .
H8 H 0.344096 0.531631 0.321281 0.017 Uiso 1 1 calc R
C9 C 0.3168(2) 0.65248(11) 0.37942(6) 0.0153(3) Uani 1 1 d .
C10 C 0.2925(2) 0.76046(11) 0.38186(6) 0.0184(3) Uani 1 1 d .
H10 H 0.341621 0.802771 0.350814 0.022 Uiso 1 1 calc R
C11 C 0.1965(2) 0.80666(12) 0.42958(6) 0.0215(3) Uani 1 1 d .
H11 H 0.180514 0.880148 0.430699 0.026 Uiso 1 1 calc R
C12 C 0.1244(2) 0.74615(13) 0.47535(6) 0.0226(3) Uani 1 1 d .
H12 H 0.058206 0.777782 0.507602 0.027 Uiso 1 1 calc R
C13 C 0.1498(2) 0.63883(13) 0.47362(6) 0.0217(3) Uani 1 1 d .
H13 H 0.101795 0.596901 0.505000 0.026 Uiso 1 1 calc R
C14 C 0.2453(2) 0.59248(11) 0.42607(6) 0.0185(3) Uani 1 1 d .
H14 H 0.261938 0.519015 0.425353 0.022 Uiso 1 1 calc R
C15 C 0.6371(2) 0.57044(10) 0.33786(6) 0.0146(3) Uani 1 1 d .
C16 C 0.7582(2) 0.66717(11) 0.35576(6) 0.0182(3) Uani 1 1 d .
H16A H 0.896826 0.647760 0.359759 0.027 Uiso 1 1 calc GR
H16B H 0.709637 0.694110 0.393482 0.027 Uiso 1 1 calc GR
H16C H 0.744871 0.721029 0.325392 0.027 Uiso 1 1 calc GR
C17 C 0.6663(2) 0.47868(10) 0.37915(6) 0.0154(3) Uani 1 1 d .
C18 C 0.6298(2) 0.37758(11) 0.35923(6) 0.0184(3) Uani 1 1 d .
H18 H 0.587574 0.366961 0.319755 0.022 Uiso 1 1 calc R
C19 C 0.6542(2) 0.29262(11) 0.39607(7) 0.0199(3) Uani 1 1 d .
H19 H 0.630430 0.224543 0.381283 0.024 Uiso 1 1 calc R
C20 C 0.7132(2) 0.30527(11) 0.45465(6) 0.0198(3) Uani 1 1 d .
C21 C 0.7397(2) 0.21143(12) 0.49397(8) 0.0289(4) Uani 1 1 d .
H21A H 0.618782 0.169982 0.494011 0.043 Uiso 1 1 calc GR
H21B H 0.768919 0.234494 0.534226 0.043 Uiso 1 1 calc GR
H21C H 0.848735 0.168896 0.479201 0.043 Uiso 1 1 calc GR
C22 C 0.7453(2) 0.40587(12) 0.47495(6) 0.0214(3) Uani 1 1 d .
H22 H 0.782536 0.416533 0.514872 0.026 Uiso 1 1 calc R
C23 C 0.7238(2) 0.49156(11) 0.43766(6) 0.0184(3) Uani 1 1 d .
H23 H 0.748666 0.559590 0.452361 0.022 Uiso 1 1 calc R

loop_
_atom_site_aniso_label
_atom_site_aniso_U_11
_atom_site_aniso_U_22
_atom_site_aniso_U_33
_atom_site_aniso_U_23
_atom_site_aniso_U_13
_atom_site_aniso_U_12
O1 0.0218(5) 0.0318(6) 0.0206(5) 0.0029(5) 0.0048(4) 0.0115(5)
O2 0.0406(7) 0.0146(5) 0.0239(5) -0.0013(4) -0.0051(5) 0.0020(5)
O3 0.0256(5) 0.0179(5) 0.0292(6) 0.0001(4) -0.0101(5) -0.0022(5)
O4 0.0281(6) 0.0290(5) 0.0162(5) -0.0010(4) 0.0048(4) 0.0000(5)
O5 0.0229(5) 0.0211(5) 0.0203(5) 0.0006(4) 0.0031(4) -0.0058(4)
C1 0.0172(6) 0.0164(6) 0.0172(7) 0.0004(5) 0.0011(5) 0.0015(6)
C2 0.0165(6) 0.0146(6) 0.0141(6) 0.0000(5) 0.0011(5) 0.0019(5)
C3 0.0208(7) 0.0177(6) 0.0137(6) -0.0014(5) 0.0034(5) 0.0020(6)
C4 0.0280(8) 0.0256(7) 0.0301(8) -0.0063(6) -0.0074(7) -0.0042(7)
C5 0.0159(6) 0.0200(6) 0.0161(6) 0.0020(5) -0.0005(5) 0.0024(5)
C6 0.0313(9) 0.0358(9) 0.0299(8) 0.0022(7) 0.0080(7) -0.0143(8)
C7 0.0159(6) 0.0154(6) 0.0150(6) -0.0011(5) -0.0001(5) 0.0025(5)
C8 0.0127(6) 0.0143(6) 0.0156(6) -0.0012(5) -0.0002(5) 0.0000(5)
C9 0.0107(6) 0.0195(6) 0.0156(6) -0.0020(5) -0.0019(5) 0.0004(5)
C10 0.0165(6) 0.0199(6) 0.0187(6) -0.0019(5) -0.0013(5) 0.0008(6)
C11 0.0172(7) 0.0245(7) 0.0229(7) -0.0072(6) -0.0036(6) 0.0053(6)
C12 0.0137(6) 0.0372(8) 0.0170(7) -0.0102(6) -0.0005(5) 0.0027(6)
C13 0.0145(7) 0.0357(8) 0.0150(7) -0.0007(6) -0.0003(5) -0.0029(6)
C14 0.0147(6) 0.0222(7) 0.0188(7) -0.0008(5) -0.0019(5) -0.0011(5)
C15 0.0128(6) 0.0166(6) 0.0146(6) -0.0007(5) -0.0009(5) 0.0018(5)
C16 0.0151(6) 0.0188(6) 0.0208(6) 0.0003(5) -0.0018(5) -0.0011(5)
C17 0.0118(6) 0.0177(7) 0.0166(7) 0.0013(5) 0.0011(5) 0.0017(5)
C18 0.0185(7) 0.0202(7) 0.0166(6) -0.0013(5) -0.0021(5) 0.0008(5)
C19 0.0168(7) 0.0173(7) 0.0255(7) 0.0009(6) -0.0007(6) -0.0005(5)
C20 0.0122(7) 0.0236(7) 0.0237(7) 0.0070(6) 0.0004(5) 0.0013(5)
C21 0.0235(7) 0.0289(8) 0.0342(8) 0.0137(7) -0.0043(7) -0.0008(7)
C22 0.0195(7) 0.0289(7) 0.0159(7) 0.0023(5) -0.0025(6) 0.0010(6)
C23 0.0170(7) 0.0201(6) 0.0182(6) -0.0013(5) -0.0015(5) 0.0011(5)

loop_
_atom_type_symbol
_atom_type_description
_atom_type_scat_dispersion_real
_atom_type_scat_dispersion_imag
_atom_type_scat_source
C C 0.0181 0.0091 'International Tables Vol C Tables 4.2.6.8 and 6.1.1.4'
H H 0.0000 0.0000 'International Tables Vol C Tables 4.2.6.8 and 6.1.1.4'
O O 0.0492 0.0322 'International Tables Vol C Tables 4.2.6.8 and 6.1.1.4'

loop_
_exptl_crystal_face_index_h
_exptl_crystal_face_index_k
_exptl_crystal_face_index_l
_exptl_crystal_face_perp_dist
0 0 1 0.0454
0 -1 -2 0.0180
0 1 2 0.0309
-1 1 -2 0.0735
2 -1 -2 0.0492
-1 0 -14 0.0481
-3 -1 -9 0.0813
0 7 9 0.0293

loop_
_geom_angle_atom_site_label_1
_geom_angle_atom_site_label_2
_geom_angle_atom_site_label_3
_geom_angle
C3 O3 C4 116.13(12)
C5 O5 C6 116.21(12)
O1 C1 C2 123.52(13)
O1 C1 C15 126.87(13)
C15 C1 C2 109.44(11)
C3 C2 C1 109.60(11)
C3 C2 C7 109.10(11)
C5 C2 C1 105.94(11)
C5 C2 C3 109.95(11)
C5 C2 C7 118.35(11)
C7 C2 C1 103.46(10)
O2 C3 O3 124.58(14)
O2 C3 C2 124.95(14)
O3 C3 C2 110.39(11)
O3 C4 H4A 109.5
O3 C4 H4B 109.5
O3 C4 H4C 109.5
H4A C4 H4B 109.5
H4A C4 H4C 109.5
H4B C4 H4C 109.5
O4 C5 O5 125.22(14)
O4 C5 C2 124.74(13)
O5 C5 C2 109.86(11)
O5 C6 H6A 109.5
O5 C6 H6B 109.5
O5 C6 H6C 109.5
H6A C6 H6B 109.5
H6A C6 H6C 109.5
H6B C6 H6C 109.5
C2 C7 H7A 111.2
C2 C7 H7B 111.2
H7A C7 H7B 109.1
C8 C7 C2 103.00(10)
C8 C7 H7A 111.2
C8 C7 H7B 111.2
C7 C8 H8 107.0
C7 C8 C15 103.72(11)
C9 C8 C7 116.36(11)
C9 C8 H8 107.0
C9 C8 C15 115.07(11)
C15 C8 H8 107.0
C10 C9 C8 122.45(12)
C14 C9 C8 119.11(12)
C14 C9 C10 118.43(12)
C9 C10 H10 119.8
C11 C10 C9 120.50(14)
C11 C10 H10 119.8
C10 C11 H11 119.7
C12 C11 C10 120.53(14)
C12 C11 H11 119.7
C11 C12 H12 120.3
C11 C12 C13 119.38(13)
C13 C12 H12 120.3
C12 C13 H13 119.9
C12 C13 C14 120.24(14)
C14 C13 H13 119.9
C9 C14 H14 119.5
C13 C14 C9 120.91(13)
C13 C14 H14 119.5
C1 C15 C8 101.76(11)
C1 C15 C16 104.73(11)
C16 C15 C8 111.42(11)
C17 C15 C1 111.79(11)
C17 C15 C8 113.18(11)
C17 C15 C16 113.08(11)
C15 C16 H16A 109.5
C15 C16 H16B 109.5
C15 C16 H16C 109.5
H16A C16 H16B 109.5
H16A C16 H16C 109.5
H16B C16 H16C 109.5
C18 C17 C15 119.89(12)
C23 C17 C15 122.15(12)
C23 C17 C18 117.93(13)
C17 C18 H18 119.5
C19 C18 C17 121.05(13)
C19 C18 H18 119.5
C18 C19 H19 119.4
C18 C19 C20 121.12(13)
C20 C19 H19 119.4
C19 C20 C21 120.21(14)
C22 C20 C19 117.94(13)
C22 C20 C21 121.85(14)
C20 C21 H21A 109.5
C20 C21 H21B 109.5
C20 C21 H21C 109.5
H21A C21 H21B 109.5
H21A C21 H21C 109.5
H21B C21 H21C 109.5
C20 C22 H22 119.5
C20 C22 C23 121.06(13)
C23 C22 H22 119.5
C17 C23 C22 120.87(13)
C17 C23 H23 119.6
C22 C23 H23 119.6

loop_
_geom_bond_atom_site_label_1
_geom_bond_atom_site_label_2
_geom_bond_distance
O1 C1 1.2027(18)
O2 C3 1.2005(18)
O3 C3 1.3304(18)
O3 C4 1.4510(18)
O4 C5 1.2017(18)
O5 C5 1.3364(17)
O5 C6 1.4461(18)
C1 C2 1.5632(19)
C1 C15 1.5315(19)
C2 C3 1.5267(19)
C2 C5 1.5199(19)
C2 C7 1.5467(18)
C4 H4A 0.9800
C4 H4B 0.9800
C4 H4C 0.9800
C6 H6A 0.9800
C6 H6B 0.9800
C6 H6C 0.9800
C7 H7A 0.9900
C7 H7B 0.9900
C7 C8 1.5417(18)
C8 H8 1.0000
C8 C9 1.5140(18)
C8 C15 1.5644(18)
C9 C10 1.3972(19)
C9 C14 1.396(2)
C10 H10 0.9500
C10 C11 1.396(2)
C11 H11 0.9500
C11 C12 1.386(2)
C12 H12 0.9500
C12 C13 1.389(2)
C13 H13 0.9500
C13 C14 1.393(2)
C14 H14 0.9500
C15 C16 1.5445(19)
C15 C17 1.5178(18)
C16 H16A 0.9800
C16 H16B 0.9800
C16 H16C 0.9800
C17 C18 1.3964(19)
C17 C23 1.393(2)
C18 H18 0.9500
C18 C19 1.384(2)
C19 H19 0.9500
C19 C20 1.397(2)
C20 C21 1.510(2)
C20 C22 1.388(2)
C21 H21A 0.9800
C21 H21B 0.9800
C21 H21C 0.9800
C22 H22 0.9500
C22 C23 1.395(2)
C23 H23 0.9500

loop_
_exptl_oxdiff_crystal_face_indexfrac_h
_exptl_oxdiff_crystal_face_indexfrac_k
_exptl_oxdiff_crystal_face_indexfrac_l
_exptl_oxdiff_crystal_face_x
_exptl_oxdiff_crystal_face_y
_exptl_oxdiff_crystal_face_z
0.0000 -0.0000 1.0000 -0.0402 -0.0010 -0.0547
-0.0000 -1.0000 -2.0002 0.0802 0.1219 0.1076
0.0000 1.0000 2.0002 -0.0802 -0.1219 -0.1076
-1.0000 1.0000 -1.9999 -0.1017 -0.1164 0.2454
2.0000 -1.0000 -2.0001 0.4451 0.1186 -0.1604
-1.3928 0.2068 -13.9653 0.3076 -0.0089 0.9515
-3.3505 -0.7788 -9.4945 -0.2297 0.1083 0.9672
0.0001 6.9999 9.0014 -0.3599 -0.8488 -0.4796
